data_7204537
loop_
_publ_author_name
'Motherwell, William B.'
'Greaney, Michael F.'
'Tocher, Derek A.'

_publ_section_title
;
 Fluorination of ??-phenylsulfanyl esters using difluoroiodotoluene
;
_journal_issue 24
_journal_name_full 'Journal of the Chemical Society, Perkin Transactions 1'
_journal_page_first 2809
_journal_paper_doi 10.1039/b209079a
_journal_year 2002
_chemical_formula_sum 'C16 H13 F O2 S'
_chemical_formula_weight 288.32
_chemical_name_systematic
; 
? 
;
_space_group_IT_number 7
_symmetry_cell_setting monoclinic
_symmetry_space_group_name_Hall 'P -2yc'
_symmetry_space_group_name_H-M 'P 1 c 1'
_atom_sites_solution_hydrogens geom
_atom_sites_solution_primary direct
_atom_sites_solution_secondary difmap
_audit_creation_method SHELXL
_cell_angle_alpha 90.00
_cell_angle_beta 92.11(3)
_cell_angle_gamma 90.00
_cell_formula_units_Z 2
_cell_length_a 6.2010(10)
_cell_length_b 7.933(2)
_cell_length_c 14.948(3)
_cell_measurement_temperature 293(2)
_cell_volume 734.8(3)
_computing_cell_refinement 'Nicolet P3'
_computing_data_collection 'Nicolet P3'
_computing_data_reduction XDISK
_computing_molecular_graphics XP
_computing_publication_material CIFTAB
_computing_structure_refinement 'SHELXL-93 (Sheldrick, 1993)'
_computing_structure_solution 'SHELXS-86 (Sheldrick, 1990)'
_diffrn_ambient_temperature 293(2)
_diffrn_measurement_device 'Nicolet R3mV'
_diffrn_measurement_method omega-2theta
_diffrn_radiation_monochromator graphite
_diffrn_radiation_source 'fine-focus sealed tube'
_diffrn_radiation_type MoK\a
_diffrn_radiation_wavelength 0.71073
_diffrn_reflns_av_R_equivalents 0.0000
_diffrn_reflns_av_sigmaI/netI 0.0367
_diffrn_reflns_limit_h_max 7
_diffrn_reflns_limit_h_min 0
_diffrn_reflns_limit_k_max 9
_diffrn_reflns_limit_k_min 0
_diffrn_reflns_limit_l_max 17
_diffrn_reflns_limit_l_min -17
_diffrn_reflns_number 1367
_diffrn_reflns_theta_max 25.06
_diffrn_reflns_theta_min 2.57
_diffrn_standards_decay_% <1%
_diffrn_standards_interval_count 97
_diffrn_standards_number 3
_exptl_absorpt_coefficient_mu 0.229
_exptl_absorpt_correction_type none
_exptl_crystal_colour colourless
_exptl_crystal_density_diffrn 1.303
_exptl_crystal_description needle
_exptl_crystal_F_000 300
_exptl_crystal_size_max 0.70
_exptl_crystal_size_mid 0.15
_exptl_crystal_size_min 0.12
_refine_diff_density_max 0.331
_refine_diff_density_min -0.298
_refine_diff_density_rms 0.065
_refine_ls_abs_structure_details 'Flack H D (1983), Acta Cryst. A39, 876-881'
_refine_ls_abs_structure_Flack 0.26(25)
_refine_ls_extinction_method none
_refine_ls_goodness_of_fit_all 1.107
_refine_ls_goodness_of_fit_obs 0.986
_refine_ls_matrix_type full
_refine_ls_number_parameters 181
_refine_ls_number_reflns 1356
_refine_ls_number_restraints 2
_refine_ls_restrained_S_all 1.149
_refine_ls_restrained_S_obs 0.985
_refine_ls_R_factor_all 0.0931
_refine_ls_R_factor_obs 0.0588
_refine_ls_shift/esd_max 0.000
_refine_ls_shift/esd_mean 0.000
_refine_ls_structure_factor_coef Fsqd
_refine_ls_weighting_details 'w=1/[\s^2^(Fo^2^)+(0.0570P)^2^+1.3592P] where P=(Fo^2^+2Fc^2^)/3'
_refine_ls_weighting_scheme calc
_refine_ls_wR_factor_all 0.1842
_refine_ls_wR_factor_obs 0.1313
_reflns_number_observed 995
_reflns_number_total 1367
_reflns_observed_criterion >2sigma(I)
_cod_data_source_file b209079a.txt
_cod_data_source_block str653
_cod_depositor_comments
;
The following automatic conversions were performed:
'_symmetry_cell_setting' value 'Monoclinic' changed to 'monoclinic'
according to '/home/saulius/struct/CIF-dictionaries/cif_core.dic'
dictionary named 'cif_core.dic' version 2.4.1 from
2010-06-29.

'_exptl_absorpt_correction_type' value 'None' changed to
'none' according to '/home/saulius/struct/CIF-dictionaries/cif_core.dic'
dictionary named 'cif_core.dic' version 2.4.1 from 2010-06-29.

Automatic conversion script
Id: cif_fix_enum 1527 2010-12-29 10:47:43Z saulius 

The following automatic conversions were performed:

'_refine_ls_weighting_scheme' value 'calc
w=1/[\s^2^(Fo^2^)+(0.0570P)^2^+1.3592P] where P=(Fo^2^+2Fc^2^)/3' was
changed to 'calc'. New tag '_refine_ls_weighting_details' was
created. The value of the new tag was set to
'w=1/[\s^2^(Fo^2^)+(0.0570P)^2^+1.3592P] where P=(Fo^2^+2Fc^2^)/3'.

Automatic conversion script
Id: cif_fix_values 3143 2015-03-26 13:38:13Z robertas 
;
_cod_original_sg_symbol_H-M Pc
_cod_database_code 7204537

loop_
_symmetry_equiv_pos_as_xyz
'x, y, z'
'x, -y, z+1/2'

loop_
_atom_site_aniso_label
_atom_site_aniso_U_11
_atom_site_aniso_U_22
_atom_site_aniso_U_33
_atom_site_aniso_U_23
_atom_site_aniso_U_13
_atom_site_aniso_U_12
S1 0.0704(14) 0.0684(13) 0.0549(11) -0.0086(11) -0.0009(10) -0.0049(13)
F1 0.138(6) 0.072(3) 0.055(3) -0.001(3) -0.013(3) 0.036(4)
O1 0.082(5) 0.057(4) 0.075(4) -0.003(3) 0.028(4) -0.009(3)
O2 0.057(4) 0.121(7) 0.129(7) -0.055(5) 0.023(4) -0.015(4)
C1 0.078(6) 0.047(4) 0.039(4) -0.003(3) 0.007(4) -0.008(4)
C2 0.087(7) 0.056(5) 0.048(4) 0.005(4) 0.008(4) -0.002(5)
C3 0.095(8) 0.066(6) 0.065(6) 0.000(5) 0.019(5) -0.006(6)
C4 0.078(7) 0.083(7) 0.064(6) -0.017(5) 0.002(5) 0.013(6)
C5 0.110(9) 0.062(6) 0.065(6) -0.008(5) -0.005(6) 0.030(6)
C6 0.116(9) 0.052(5) 0.052(5) 0.007(4) 0.005(6) 0.005(6)
C7 0.058(5) 0.076(6) 0.061(5) -0.017(5) -0.002(4) -0.003(5)
C8 0.062(5) 0.051(4) 0.045(4) 0.002(3) -0.002(4) 0.013(4)
C9 0.074(6) 0.047(4) 0.058(5) -0.004(4) 0.014(5) 0.004(4)
C10 0.058(5) 0.049(4) 0.054(5) 0.001(4) 0.005(4) 0.004(4)
C11 0.058(5) 0.051(4) 0.049(4) 0.007(3) 0.005(4) 0.000(4)
C12 0.076(7) 0.061(5) 0.065(5) -0.002(4) -0.010(5) 0.018(5)
C13 0.101(9) 0.059(6) 0.089(7) -0.005(5) -0.007(7) 0.021(6)
C14 0.097(8) 0.053(5) 0.084(7) -0.012(5) -0.003(6) 0.010(6)
C15 0.106(9) 0.068(6) 0.068(6) -0.006(5) -0.005(6) -0.013(6)
C16 0.077(7) 0.057(5) 0.077(6) -0.002(4) -0.006(6) 0.001(5)

loop_
_atom_site_label
_atom_site_type_symbol
_atom_site_fract_x
_atom_site_fract_y
_atom_site_fract_z
_atom_site_U_iso_or_equiv
_atom_site_thermal_displace_type
_atom_site_occupancy
_atom_site_calc_flag
_atom_site_refinement_flags
_atom_site_disorder_group
S1 S 0.6983(3) 0.0488(3) 0.88542(15) 0.0647(6) Uani 1 d . .
F1 F 0.4617(12) 0.0798(7) 0.7343(3) 0.089(2) Uani 1 d . .
O1 O 0.5041(11) -0.3350(8) 0.8042(4) 0.071(2) Uani 1 d . .
O2 O 0.2223(12) -0.1641(11) 0.8317(6) 0.102(3) Uani 1 d . .
C1 C 0.4743(15) 0.1364(9) 0.9398(5) 0.055(2) Uani 1 d . .
C2 C 0.3809(17) 0.0537(11) 1.0119(5) 0.063(2) Uani 1 d . .
H2A H 0.4378(17) -0.0528(11) 1.0322(5) 0.080 Uiso 1 d R .
C3 C 0.2046(18) 0.1267(13) 1.0545(7) 0.075(3) Uani 1 d . .
H3A H 0.1405(18) 0.0683(13) 1.1030(7) 0.080 Uiso 1 d R .
C4 C 0.1180(18) 0.2813(14) 1.0259(7) 0.075(3) Uani 1 d . .
H4A H -0.0041(18) 0.3296(14) 1.0541(7) 0.080 Uiso 1 d R .
C5 C 0.2169(20) 0.3656(13) 0.9544(6) 0.079(3) Uani 1 d . .
H5A H 0.1647(20) 0.4741(13) 0.9351(6) 0.080 Uiso 1 d R .
C6 C 0.3909(19) 0.2934(12) 0.9121(6) 0.073(3) Uani 1 d . .
H6A H 0.4550(19) 0.3506(12) 0.8631(6) 0.080 Uiso 1 d R .
C7 C 0.4076(16) -0.1803(13) 0.8111(6) 0.065(2) Uani 1 d . .
C8 C 0.5715(14) -0.0433(10) 0.7855(5) 0.053(2) Uani 1 d . .
C9 C 0.7377(16) -0.1407(10) 0.7324(6) 0.060(2) Uani 1 d . .
H9A H 0.8786(16) -0.0914(10) 0.7399(6) 0.080 Uiso 1 d R .
H9B H 0.6972(16) -0.1430(10) 0.6698(6) 0.080 Uiso 1 d R .
C10 C 0.7331(15) -0.3185(10) 0.7725(6) 0.054(2) Uani 1 d . .
H10A H 0.8337(15) -0.3257(10) 0.8227(6) 0.080 Uiso 1 d R .
C11 C 0.7748(14) -0.4594(10) 0.7073(5) 0.052(2) Uani 1 d . .
C12 C 0.9680(17) -0.5509(12) 0.7181(6) 0.067(2) Uani 1 d . .
H12A H 1.0656(17) -0.5290(12) 0.7681(6) 0.080 Uiso 1 d R .
C13 C 1.0169(21) -0.6787(13) 0.6535(7) 0.083(3) Uani 1 d . .
H13A H 1.1479(21) -0.7426(13) 0.6601(7) 0.080 Uiso 1 d R .
C14 C 0.8770(19) -0.7082(12) 0.5822(8) 0.078(3) Uani 1 d . .
H14A H 0.9132(19) -0.7928(12) 0.5394(8) 0.080 Uiso 1 d R .
C15 C 0.6852(20) -0.6195(13) 0.5712(7) 0.081(3) Uani 1 d . .
H15A H 0.5875(20) -0.6436(13) 0.5215(7) 0.080 Uiso 1 d R .
C16 C 0.6346(16) -0.4932(12) 0.6339(7) 0.070(3) Uani 1 d . .
H16A H 0.5037(16) -0.4292(12) 0.6264(7) 0.080 Uiso 1 d R .

loop_
_atom_type_symbol
_atom_type_description
_atom_type_scat_dispersion_real
_atom_type_scat_dispersion_imag
_atom_type_scat_source
C C 0.0033 0.0016 'International Tables Vol C Tables 4.2.6.8 and 6.1.1.4'
H H 0.0000 0.0000 'International Tables Vol C Tables 4.2.6.8 and 6.1.1.4'
O O 0.0106 0.0060 'International Tables Vol C Tables 4.2.6.8 and 6.1.1.4'
F F 0.0171 0.0103 'International Tables Vol C Tables 4.2.6.8 and 6.1.1.4'
S S 0.1246 0.1234 'International Tables Vol C Tables 4.2.6.8 and 6.1.1.4'

loop_
_geom_angle_atom_site_label_1
_geom_angle_atom_site_label_2
_geom_angle_atom_site_label_3
_geom_angle
_geom_angle_site_symmetry_1
_geom_angle_site_symmetry_3
_geom_angle_publ_flag
C1 S1 C8 102.2(4) . . ?
C7 O1 C10 111.2(7) . . ?
C6 C1 C2 118.8(9) . . ?
C6 C1 S1 119.8(7) . . ?
C2 C1 S1 121.3(7) . . ?
C1 C2 C3 120.2(9) . . ?
C4 C3 C2 121.2(10) . . ?
C3 C4 C5 118.1(10) . . ?
C6 C5 C4 120.7(9) . . ?
C5 C6 C1 120.9(9) . . ?
O2 C7 O1 122.4(10) . . ?
O2 C7 C8 129.0(10) . . ?
O1 C7 C8 108.6(7) . . ?
F1 C8 C9 113.1(6) . . ?
F1 C8 C7 108.3(7) . . ?
C9 C8 C7 103.6(7) . . ?
F1 C8 S1 110.8(5) . . ?
C9 C8 S1 110.5(6) . . ?
C7 C8 S1 110.4(5) . . ?
C10 C9 C8 103.8(7) . . ?
C11 C10 O1 108.8(7) . . ?
C11 C10 C9 114.9(7) . . ?
O1 C10 C9 103.4(7) . . ?
C16 C11 C12 119.6(8) . . ?
C16 C11 C10 122.1(8) . . ?
C12 C11 C10 118.2(8) . . ?
C11 C12 C13 119.1(9) . . ?
C14 C13 C12 120.0(10) . . ?
C13 C14 C15 121.5(10) . . ?
C14 C15 C16 119.4(10) . . ?
C11 C16 C15 120.5(9) . . ?

loop_
_geom_bond_atom_site_label_1
_geom_bond_atom_site_label_2
_geom_bond_distance
_geom_bond_site_symmetry_2
_geom_bond_publ_flag
S1 C1 1.777(9) . ?
S1 C8 1.816(8) . ?
F1 C8 1.401(9) . ?
O1 C7 1.371(11) . ?
O1 C10 1.519(11) . ?
O2 C7 1.208(11) . ?
C1 C6 1.404(12) . ?
C1 C2 1.405(11) . ?
C2 C3 1.409(13) . ?
C3 C4 1.399(14) . ?
C4 C5 1.42(2) . ?
C5 C6 1.394(15) . ?
C7 C8 1.546(13) . ?
C8 C9 1.533(11) . ?
C9 C10 1.534(11) . ?
C10 C11 1.512(12) . ?
C11 C16 1.400(12) . ?
C11 C12 1.405(12) . ?
C12 C13 1.441(14) . ?
C13 C14 1.369(14) . ?
C14 C15 1.386(15) . ?
C15 C16 1.415(14) . ?

loop_
_cod_related_entry_id
_cod_related_entry_database
_cod_related_entry_code
1 ChemSpider 4416948
